data_7228624
loop_
_publ_author_name
'Niu, Siwen'
'Liu, Dong'
'Shao, Zongze'
'Proksch, Peter'
'Lin, Wenhan'

_publ_section_title
;
 Eutypellazines A--M, thiodiketopiperazine-type alkaloids from deep sea
 derived fungus Eutypella sp. MCCC 3A00281
;
_journal_issue 53
_journal_name_full 'RSC Adv.'
_journal_page_first 33580
_journal_paper_doi 10.1039/C7RA05774A
_journal_volume 7
_journal_year 2017
_chemical_absolute_configuration ad
_chemical_formula_moiety 'C20 H22 N2 O5 S2, 0.210687(C1 H4 O1), 0.19912(O)'
_chemical_formula_sum 'C20.21 H22.84 N2 O5.4 S2'
_chemical_formula_weight 444.37
_chemical_name_systematic
;
 ? 
;
_space_group_crystal_system orthorhombic
_space_group_IT_number 19
_space_group_name_Hall 'P 2ac 2ab'
_space_group_name_H-M_alt 'P 21 21 21'
_symmetry_space_group_name_Hall 'P 2ac 2ab'
_symmetry_space_group_name_H-M 'P 21 21 21'
_atom_sites_solution_hydrogens geom
_atom_sites_solution_primary direct
_atom_sites_solution_secondary difmap
_audit_creation_date 2015-05-13
_audit_creation_method
;
  Olex2 1.1
  (compiled 2011.02.15 svn.r1672, GUI svn.r3494)
;
_audit_update_record
;
2015-08-03 deposited with the CCDC.
2017-06-27 downloaded from the CCDC.
;
_cell_angle_alpha 90.00
_cell_angle_beta 90.00
_cell_angle_gamma 90.00
_cell_formula_units_Z 12
_cell_length_a 14.08776(18)
_cell_length_b 15.89161(19)
_cell_length_c 27.9520(4)
_cell_measurement_reflns_used 19150
_cell_measurement_temperature 99.9
_cell_measurement_theta_max 70.9627
_cell_measurement_theta_min 3.1349
_cell_volume 6257.82(14)
_computing_cell_refinement
;
CrysAlisPro, Agilent Technologies,
Version 1.171.35.11 (release 16-05-2011 CrysAlis171 .NET)
(compiled May 16 2011,17:55:39)
;
_computing_data_collection
;
CrysAlisPro, Agilent Technologies,
Version 1.171.35.11 (release 16-05-2011 CrysAlis171 .NET)
(compiled May 16 2011,17:55:39)
;
_computing_data_reduction
;
CrysAlisPro, Agilent Technologies,
Version 1.171.35.11 (release 16-05-2011 CrysAlis171 .NET)
(compiled May 16 2011,17:55:39)
;
_computing_molecular_graphics
;
O. V. Dolomanov, L. J. Bourhis, R. J. Gildea, J. A. K. Howard and H. Puschmann,
OLEX2: a complete structure solution, refinement and analysis program.
J. Appl. Cryst. (2009). 42, 339-341.
;
_computing_publication_material
;
O. V. Dolomanov, L. J. Bourhis, R. J. Gildea, J. A. K. Howard and H. Puschmann,
OLEX2: a complete structure solution, refinement and analysis program.
J. Appl. Cryst. (2009). 42, 339-341.
;
_computing_structure_refinement 'SHELXL-97 (Sheldrick, 1997)'
_computing_structure_solution 'A short history of SHELX (Sheldrick, 2007)/Bruker'
_diffrn_ambient_temperature 99.9
_diffrn_detector_area_resol_mean 16.0971
_diffrn_measured_fraction_theta_full 0.993
_diffrn_measured_fraction_theta_max 0.993
_diffrn_measurement_details
;
#__ type_ start__ end____ width___ exp.time_
  1 omega    5.00   43.00   1.0000    1.5000
omega____ theta____ kappa____ phi______ frames
    -       -8.5000    0.0000  -60.0000 38

#__ type_ start__ end____ width___ exp.time_
  2 omega  -20.00    6.00   1.0000    1.5000
omega____ theta____ kappa____ phi______ frames
    -       -8.5000  111.0000  120.0000 26

#__ type_ start__ end____ width___ exp.time_
  3 omega  -78.00  -51.00   1.0000    1.5000
omega____ theta____ kappa____ phi______ frames
    -       -8.5000    0.0000  -60.0000 27

#__ type_ start__ end____ width___ exp.time_
  4 omega  -31.00   42.00   1.0000    1.5000
omega____ theta____ kappa____ phi______ frames
    -       36.7919  -37.0000   60.0000 73

#__ type_ start__ end____ width___ exp.time_
  5 omega   16.00   65.00   1.0000    1.5000
omega____ theta____ kappa____ phi______ frames
    -       36.7919 -107.0000 -164.0000 49

#__ type_ start__ end____ width___ exp.time_
  6 omega    4.00   79.00   1.0000    1.5000
omega____ theta____ kappa____ phi______ frames
    -       36.7919 -107.0000   66.0000 75

#__ type_ start__ end____ width___ exp.time_
  7 omega   30.00   90.00   1.0000    1.5000
omega____ theta____ kappa____ phi______ frames
    -       36.7919   37.0000    0.0000 60

#__ type_ start__ end____ width___ exp.time_
  8 omega   85.00  113.00   1.0000    4.0000
omega____ theta____ kappa____ phi______ frames
    -      108.0000 -107.0000   15.0000 28

#__ type_ start__ end____ width___ exp.time_
  9 omega   48.00   92.00   1.0000    4.0000
omega____ theta____ kappa____ phi______ frames
    -      108.0000  -45.0000 -120.0000 44

#__ type_ start__ end____ width___ exp.time_
 10 omega   42.00   98.00   1.0000    4.0000
omega____ theta____ kappa____ phi______ frames
    -      108.0000  -45.0000    0.0000 56

#__ type_ start__ end____ width___ exp.time_
 11 omega  121.00  147.00   1.0000    4.0000
omega____ theta____ kappa____ phi______ frames
    -      108.0000  111.0000 -150.0000 26

#__ type_ start__ end____ width___ exp.time_
 12 omega   48.00   97.00   1.0000    4.0000
omega____ theta____ kappa____ phi______ frames
    -      108.0000  -45.0000   90.0000 49

#__ type_ start__ end____ width___ exp.time_
 13 omega  125.00  178.00   1.0000    4.0000
omega____ theta____ kappa____ phi______ frames
    -      108.0000  111.0000  150.0000 53

#__ type_ start__ end____ width___ exp.time_
 14 omega  131.00  177.00   1.0000    4.0000
omega____ theta____ kappa____ phi______ frames
    -      108.0000   15.0000  150.0000 46

#__ type_ start__ end____ width___ exp.time_
 15 omega   94.00  120.00   1.0000    4.0000
omega____ theta____ kappa____ phi______ frames
    -      108.0000   15.0000  150.0000 26

#__ type_ start__ end____ width___ exp.time_
 16 omega  119.00  172.00   1.0000    4.0000
omega____ theta____ kappa____ phi______ frames
    -      108.0000   45.0000 -180.0000 53

#__ type_ start__ end____ width___ exp.time_
 17 omega   45.00   72.00   1.0000    4.0000
omega____ theta____ kappa____ phi______ frames
    -      108.0000  -45.0000   60.0000 27

#__ type_ start__ end____ width___ exp.time_
 18 omega  140.00  174.00   1.0000    4.0000
omega____ theta____ kappa____ phi______ frames
    -      108.0000   77.0000  120.0000 34

#__ type_ start__ end____ width___ exp.time_
 19 omega   84.00  121.00   1.0000    4.0000
omega____ theta____ kappa____ phi______ frames
    -      108.0000   77.0000  120.0000 37

#__ type_ start__ end____ width___ exp.time_
 20 omega   32.00   58.00   1.0000    1.5000
omega____ theta____ kappa____ phi______ frames
    -       -8.5000   37.0000  -90.0000 26

#__ type_ start__ end____ width___ exp.time_
 21 omega  -73.00  -47.00   1.0000    1.5000
omega____ theta____ kappa____ phi______ frames
    -       -8.5000  -45.0000  -60.0000 26

#__ type_ start__ end____ width___ exp.time_
 22 omega  -20.00    6.00   1.0000    1.5000
omega____ theta____ kappa____ phi______ frames
    -       -8.5000   37.0000  -90.0000 26

#__ type_ start__ end____ width___ exp.time_
 23 omega  -23.00    8.00   1.0000    1.5000
omega____ theta____ kappa____ phi______ frames
    -       -8.5000  -45.0000  -60.0000 31

#__ type_ start__ end____ width___ exp.time_
 24 omega   52.00  105.00   1.0000    1.5000
omega____ theta____ kappa____ phi______ frames
    -       35.8017   37.0000 -120.0000 53

#__ type_ start__ end____ width___ exp.time_
 25 omega   35.00   76.00   1.0000    1.5000
omega____ theta____ kappa____ phi______ frames
    -       35.8017 -107.0000 -113.0000 41

#__ type_ start__ end____ width___ exp.time_
 26 omega  -31.00   10.00   1.0000    1.5000
omega____ theta____ kappa____ phi______ frames
    -       35.8017  -77.0000 -180.0000 41

#__ type_ start__ end____ width___ exp.time_
 27 omega   26.00   52.00   1.0000    1.5000
omega____ theta____ kappa____ phi______ frames
    -       35.8017  -77.0000  -60.0000 26

#__ type_ start__ end____ width___ exp.time_
 28 omega    1.00   32.00   1.0000    1.5000
omega____ theta____ kappa____ phi______ frames
    -       35.8017  -37.0000  -30.0000 31

#__ type_ start__ end____ width___ exp.time_
 29 omega  -21.00   18.00   1.0000    1.5000
omega____ theta____ kappa____ phi______ frames
    -       35.8017  -77.0000  -60.0000 39

#__ type_ start__ end____ width___ exp.time_
 30 omega   40.00   79.00   1.0000    4.0000
omega____ theta____ kappa____ phi______ frames
    -      108.0000  -45.0000 -150.0000 39

#__ type_ start__ end____ width___ exp.time_
 31 omega  106.00  132.00   1.0000    4.0000
omega____ theta____ kappa____ phi______ frames
    -      108.0000  111.0000  -30.0000 26

#__ type_ start__ end____ width___ exp.time_
 32 omega   65.00   91.00   1.0000    4.0000
omega____ theta____ kappa____ phi______ frames
    -      108.0000 -108.0000  100.0000 26

#__ type_ start__ end____ width___ exp.time_
 33 omega   67.00   98.00   1.0000    4.0000
omega____ theta____ kappa____ phi______ frames
    -      108.0000  -45.0000  120.0000 31

#__ type_ start__ end____ width___ exp.time_
 34 omega  136.00  162.00   1.0000    4.0000
omega____ theta____ kappa____ phi______ frames
    -      108.0000   45.0000   60.0000 26

#__ type_ start__ end____ width___ exp.time_
 35 omega   65.00  121.00   1.0000    4.0000
omega____ theta____ kappa____ phi______ frames
    -      108.0000  -77.0000  150.0000 56

#__ type_ start__ end____ width___ exp.time_
 36 omega  111.00  140.00   1.0000    4.0000
omega____ theta____ kappa____ phi______ frames
    -      108.0000  111.0000  -60.0000 29

#__ type_ start__ end____ width___ exp.time_
 37 omega   94.00  122.00   1.0000    4.0000
omega____ theta____ kappa____ phi______ frames
    -      108.0000   45.0000   60.0000 28

#__ type_ start__ end____ width___ exp.time_
 38 omega  108.00  134.00   1.0000    4.0000
omega____ theta____ kappa____ phi______ frames
    -      108.0000  111.0000   90.0000 26

#__ type_ start__ end____ width___ exp.time_
 39 omega  151.00  176.00   1.0000    4.0000
omega____ theta____ kappa____ phi______ frames
    -      108.0000  111.0000   60.0000 25

#__ type_ start__ end____ width___ exp.time_
 40 omega  108.00  134.00   1.0000    4.0000
omega____ theta____ kappa____ phi______ frames
    -      108.0000  111.0000   60.0000 26

#__ type_ start__ end____ width___ exp.time_
 41 omega   57.00   87.00   1.0000    4.0000
omega____ theta____ kappa____ phi______ frames
    -      108.0000 -107.0000   15.0000 30

#__ type_ start__ end____ width___ exp.time_
 42 omega   91.00  117.00   1.0000    4.0000
omega____ theta____ kappa____ phi______ frames
    -      108.0000   45.0000 -120.0000 26
;
_diffrn_measurement_device_type 'Xcalibur, Eos, Gemini'
_diffrn_measurement_method '\w scans'
_diffrn_orient_matrix_UB_11 -0.0553359000
_diffrn_orient_matrix_UB_12 -0.0732381000
_diffrn_orient_matrix_UB_13 0.0230830000
_diffrn_orient_matrix_UB_21 0.0486050000
_diffrn_orient_matrix_UB_22 0.0182271000
_diffrn_orient_matrix_UB_23 0.0482943000
_diffrn_orient_matrix_UB_31 -0.0808199000
_diffrn_orient_matrix_UB_32 0.0608493000
_diffrn_orient_matrix_UB_33 0.0132314000
_diffrn_radiation_monochromator graphite
_diffrn_radiation_type 'Cu K\a'
_diffrn_radiation_wavelength 1.5418
_diffrn_reflns_av_R_equivalents 0.0396
_diffrn_reflns_av_unetI/netI 0.0352
_diffrn_reflns_limit_h_max 11
_diffrn_reflns_limit_h_min -17
_diffrn_reflns_limit_k_max 19
_diffrn_reflns_limit_k_min -18
_diffrn_reflns_limit_l_max 34
_diffrn_reflns_limit_l_min -33
_diffrn_reflns_number 42403
_diffrn_reflns_theta_full 71.07
_diffrn_reflns_theta_max 71.07
_diffrn_reflns_theta_min 3.20
_diffrn_source 'Enhance (Cu) X-ray Source'
_exptl_absorpt_coefficient_mu 2.639
_exptl_absorpt_correction_T_max 1.00000
_exptl_absorpt_correction_T_min 0.54740
_exptl_absorpt_correction_type multi-scan
_exptl_absorpt_process_details
;
CrysAlisPro, Agilent Technologies,
Version 1.171.35.11 (release 16-05-2011 CrysAlis171 .NET)
(compiled May 16 2011,17:55:39)
Empirical absorption correction using spherical harmonics,
 implemented in SCALE3 ABSPACK scaling algorithm.
;
_exptl_crystal_density_diffrn 1.415
_exptl_crystal_density_method 'not measured'
_exptl_crystal_F_000 2800
_exptl_crystal_size_max 0.30
_exptl_crystal_size_mid 0.25
_exptl_crystal_size_min 0.05
_refine_diff_density_max 0.997
_refine_diff_density_min -0.525
_refine_diff_density_rms 0.063
_refine_ls_abs_structure_details 'Flack H D (1983), Acta Cryst. A39, 876-881'
_refine_ls_abs_structure_Flack 0.015(12)
_refine_ls_extinction_method none
_refine_ls_goodness_of_fit_ref 1.073
_refine_ls_hydrogen_treatment mixed
_refine_ls_matrix_type full
_refine_ls_number_parameters 826
_refine_ls_number_reflns 11963
_refine_ls_number_restraints 0
_refine_ls_restrained_S_all 1.073
_refine_ls_R_factor_all 0.0463
_refine_ls_R_factor_gt 0.0449
_refine_ls_shift/su_max 0.001
_refine_ls_shift/su_mean 0.000
_refine_ls_structure_factor_coef Fsqd
_refine_ls_weighting_details 'calc w=1/[\s^2^(Fo^2^)+(0.0623P)^2^+4.6690P] where P=(Fo^2^+2Fc^2^)/3'
_refine_ls_weighting_scheme calc
_refine_ls_wR_factor_gt 0.1163
_refine_ls_wR_factor_ref 0.1175
_reflns_number_gt 11611
_reflns_number_total 11963
_reflns_threshold_expression >2sigma(I)
_cod_data_source_file c7ra05774a2.cif
_cod_data_source_block exp_3148
_cod_original_formula_sum 'C20.21 H22.84 N2 O5.40 S2'
_cod_database_code 7228624
_reflns_odcompleteness_completeness 99.95
_reflns_odcompleteness_iscentric 1
_reflns_odcompleteness_theta 66.97

loop_
_space_group_symop_id
_space_group_symop_operation_xyz
1 'x, y, z'
2 '-x+1/2, -y, z+1/2'
3 'x+1/2, -y+1/2, -z'
4 '-x, y+1/2, -z+1/2'

loop_
_atom_site_label
_atom_site_type_symbol
_atom_site_fract_x
_atom_site_fract_y
_atom_site_fract_z
_atom_site_U_iso_or_equiv
_atom_site_adp_type
_atom_site_occupancy
_atom_site_symmetry_multiplicity
_atom_site_calc_flag
_atom_site_refinement_flags
_atom_site_disorder_assembly
_atom_site_disorder_group
S1 S 0.62854(5) 0.24067(4) 0.01810(2) 0.01900(14) Uani 1 1 d . . .
S2 S 0.83190(5) 0.28200(4) -0.05762(3) 0.02093(14) Uani 1 1 d . . .
N1 N 0.61578(16) 0.18303(14) -0.07161(8) 0.0150(4) Uani 1 1 d . . .
O4 O 0.72471(14) 0.04958(13) 0.01768(7) 0.0222(4) Uani 1 1 d . . .
O3 O 0.67796(14) 0.21941(14) -0.14351(7) 0.0219(4) Uani 1 1 d . . .
O1 O 0.33824(16) 0.04448(14) -0.03973(9) 0.0304(5) Uani 1 1 d . . .
N2 N 0.79179(16) 0.12044(14) -0.04382(8) 0.0148(4) Uani 1 1 d . . .
C14 C 0.8819(2) 0.07158(17) -0.04413(10) 0.0185(5) Uani 1 1 d . . .
H14 H 0.8666 0.0104 -0.0471 0.022 Uiso 1 1 calc R . .
O2 O 0.49428(15) 0.27241(17) -0.15659(7) 0.0306(5) Uani 1 1 d . . .
H2 H 0.5525 0.2627 -0.1598 0.046 Uiso 1 1 calc R . .
C7 C 0.53804(19) 0.09398(17) -0.01623(10) 0.0173(5) Uani 1 1 d . . .
H7A H 0.5465 0.0374 -0.0305 0.021 Uiso 1 1 calc R . .
H7B H 0.5208 0.0882 0.0179 0.021 Uiso 1 1 calc R . .
C11 C 0.78826(19) 0.18194(17) -0.08292(10) 0.0161(5) Uani 1 1 d . . .
C10 C 0.68921(19) 0.19589(16) -0.10184(10) 0.0161(5) Uani 1 1 d . . .
C9 C 0.7188(2) 0.10130(17) -0.01501(10) 0.0167(5) Uani 1 1 d . . .
O5 O 0.91407(16) 0.04670(16) 0.04127(8) 0.0317(5) Uani 1 1 d . . .
H5 H 0.8549 0.0408 0.0397 0.048 Uiso 1 1 calc R . .
C4 C 0.3193(2) 0.1618(2) -0.09179(11) 0.0265(6) Uani 1 1 d . . .
H4 H 0.2546 0.1499 -0.0986 0.032 Uiso 1 1 calc R . .
C8 C 0.62683(19) 0.14876(17) -0.02283(9) 0.0151(5) Uani 1 1 d . . .
C6 C 0.46538(19) 0.14547(18) -0.04346(9) 0.0172(5) Uani 1 1 d . . .
H6 H 0.4529 0.1974 -0.0242 0.021 Uiso 1 1 calc R . .
C1 C 0.51704(18) 0.17306(18) -0.08909(9) 0.0170(5) Uani 1 1 d . . .
H1 H 0.5149 0.1261 -0.1129 0.020 Uiso 1 1 calc R . .
C3 C 0.3614(2) 0.2260(2) -0.11421(10) 0.0259(6) Uani 1 1 d . . .
H3 H 0.3232 0.2596 -0.1346 0.031 Uiso 1 1 calc R . .
C18 C 1.0205(2) 0.08930(19) -0.09713(12) 0.0259(6) Uani 1 1 d . . .
H18 H 1.0492 0.1058 -0.1264 0.031 Uiso 1 1 calc R . .
C13 C 0.9284(2) 0.10095(18) -0.09004(10) 0.0208(6) Uani 1 1 d . . .
C19 C 0.6178(2) 0.1930(2) 0.07669(10) 0.0263(6) Uani 1 1 d . . .
H19A H 0.5576 0.1622 0.0787 0.039 Uiso 1 1 calc R . .
H19B H 0.6193 0.2369 0.1013 0.039 Uiso 1 1 calc R . .
H19C H 0.6706 0.1539 0.0818 0.039 Uiso 1 1 calc R . .
C12 C 0.8554(2) 0.14410(18) -0.12032(10) 0.0203(6) Uani 1 1 d . . .
H12A H 0.8218 0.1035 -0.1412 0.024 Uiso 1 1 calc R . .
H12B H 0.8845 0.1885 -0.1404 0.024 Uiso 1 1 calc R . .
C17 C 1.0775(2) 0.0505(2) -0.05904(14) 0.0307(7) Uani 1 1 d . . .
H17 H 1.1382 0.0277 -0.0662 0.037 Uiso 1 1 calc R . .
C15 C 0.9478(2) 0.08419(19) -0.00174(11) 0.0235(6) Uani 1 1 d . . .
H15A H 0.9555 0.1460 0.0038 0.028 Uiso 1 1 calc R . .
C16 C 1.0441(2) 0.04743(19) -0.01450(13) 0.0273(7) Uani 1 1 d . . .
H16A H 1.0812 0.0217 0.0098 0.033 Uiso 1 1 calc R . .
C5 C 0.3704(2) 0.10860(19) -0.05654(11) 0.0220(6) Uani 1 1 d . . .
C2 C 0.46523(19) 0.24948(19) -0.10972(10) 0.0208(6) Uani 1 1 d . . .
H2A H 0.4723 0.2986 -0.0877 0.025 Uiso 1 1 calc R . .
C20 C 0.8505(2) 0.3461(2) -0.11026(14) 0.0344(8) Uani 1 1 d . . .
H20A H 0.8963 0.3183 -0.1314 0.052 Uiso 1 1 calc R . .
H20B H 0.8752 0.4012 -0.1007 0.052 Uiso 1 1 calc R . .
H20C H 0.7901 0.3534 -0.1272 0.052 Uiso 1 1 calc R . .
S3 S 0.88494(6) -0.24532(5) -0.13277(3) 0.03051(18) Uani 1 1 d . . .
S4 S 0.68754(6) -0.28234(5) -0.20662(2) 0.02550(16) Uani 1 1 d . . .
S5 S 0.61157(6) 0.18189(5) -0.30532(3) 0.03086(17) Uani 1 1 d . . .
S6 S 0.77226(5) 0.27251(4) -0.39414(3) 0.02608(16) Uani 1 1 d . . .
O8 O 0.82579(15) -0.19680(15) -0.29180(7) 0.0253(5) Uani 1 1 d . . .
O14 O 0.74834(15) 0.01167(16) -0.33103(8) 0.0306(5) Uani 1 1 d . . .
O13 O 0.59819(15) 0.20053(15) -0.46673(8) 0.0289(5) Uani 1 1 d . . .
N4 N 0.71770(17) -0.12094(15) -0.18400(8) 0.0178(5) Uani 1 1 d . . .
N6 N 0.77161(16) 0.10513(15) -0.39041(9) 0.0194(5) Uani 1 1 d . . .
C30 C 0.8181(2) -0.18115(18) -0.24891(10) 0.0178(5) Uani 1 1 d . . .
O9 O 0.78994(15) -0.05315(14) -0.12267(8) 0.0260(5) Uani 1 1 d . . .
O15 O 0.93875(18) 0.0183(2) -0.33238(12) 0.0509(8) Uani 1 1 d . . .
H15 H 0.8815 0.0056 -0.3281 0.076 Uiso 1 1 calc R . .
O7 O 1.00500(18) -0.2529(3) -0.30650(11) 0.0614(10) Uani 1 1 d . . .
H7 H 0.9495 -0.2341 -0.3092 0.092 Uiso 1 1 calc R . .
N5 N 0.57772(16) 0.13573(15) -0.39548(8) 0.0177(5) Uani 1 1 d . . .
C27 C 0.9740(2) -0.0931(2) -0.16011(13) 0.0326(8) Uani 1 1 d . . .
H27A H 0.9655 -0.0348 -0.1718 0.039 Uiso 1 1 calc R . .
H27B H 0.9921 -0.0920 -0.1259 0.039 Uiso 1 1 calc R . .
N3 N 0.89297(17) -0.17182(17) -0.21932(9) 0.0218(5) Uani 1 1 d . . .
C32 C 0.6449(2) -0.1354(2) -0.25953(10) 0.0219(6) Uani 1 1 d . . .
H32A H 0.6725 -0.0899 -0.2793 0.026 Uiso 1 1 calc R . .
H32B H 0.6156 -0.1780 -0.2807 0.026 Uiso 1 1 calc R . .
O10 O 0.6054(2) -0.0428(3) -0.09491(10) 0.0605(10) Uani 1 1 d . . .
H10 H 0.6641 -0.0362 -0.0984 0.091 Uiso 1 1 calc R . .
C48 C 0.6164(2) 0.09789(18) -0.35172(10) 0.0200(6) Uani 1 1 d . . .
O6 O 1.1775(2) -0.0506(2) -0.17667(12) 0.0565(8) Uani 1 1 d . . .
C55 C 0.9459(2) 0.0776(2) -0.37047(13) 0.0291(7) Uani 1 1 d . . .
H55 H 0.9477 0.1359 -0.3570 0.035 Uiso 1 1 calc R . .
C21 C 0.9906(2) -0.1597(2) -0.23693(11) 0.0275(7) Uani 1 1 d . . .
H21 H 0.9932 -0.1096 -0.2586 0.033 Uiso 1 1 calc R . .
C41 C 0.48034(19) 0.10530(19) -0.40551(10) 0.0199(6) Uani 1 1 d . . .
H41 H 0.4834 0.0620 -0.4314 0.024 Uiso 1 1 calc R . .
C31 C 0.72034(19) -0.17538(17) -0.22658(9) 0.0154(5) Uani 1 1 d . . .
C29 C 0.7931(2) -0.10171(18) -0.15688(10) 0.0193(6) Uani 1 1 d . . .
C54 C 0.8648(2) 0.07058(19) -0.40591(11) 0.0230(6) Uani 1 1 d . . .
H54 H 0.8557 0.0096 -0.4135 0.028 Uiso 1 1 calc R . .
C28 C 0.8845(2) -0.14685(19) -0.16862(10) 0.0211(6) Uani 1 1 d . . .
C34 C 0.6264(2) -0.07469(19) -0.17988(10) 0.0216(6) Uani 1 1 d . . .
H34 H 0.6402 -0.0132 -0.1826 0.026 Uiso 1 1 calc R . .
C50 C 0.6316(2) 0.17055(17) -0.42982(10) 0.0192(5) Uani 1 1 d . . .
C49 C 0.7184(2) 0.06800(19) -0.35700(10) 0.0206(6) Uani 1 1 d . . .
C36 C 0.4683(2) -0.0614(2) -0.14209(14) 0.0345(8) Uani 1 1 d . . .
H36 H 0.4326 -0.0410 -0.1157 0.041 Uiso 1 1 calc R . .
O12 O 0.40840(16) 0.20610(19) -0.46232(10) 0.0423(7) Uani 1 1 d . . .
H12 H 0.4655 0.2068 -0.4709 0.063 Uiso 1 1 calc R . .
C47 C 0.5494(2) 0.0242(2) -0.34142(11) 0.0257(6) Uani 1 1 d . . .
H47A H 0.5670 -0.0266 -0.3599 0.031 Uiso 1 1 calc R . .
H47B H 0.5474 0.0103 -0.3069 0.031 Uiso 1 1 calc R . .
C57 C 1.0473(2) 0.0772(2) -0.44366(14) 0.0325(8) Uani 1 1 d . . .
H57 H 1.1051 0.0634 -0.4593 0.039 Uiso 1 1 calc R . .
C51 C 0.7378(2) 0.17221(18) -0.42280(10) 0.0195(6) Uani 1 1 d . . .
C53 C 0.8831(2) 0.1162(2) -0.45209(11) 0.0267(6) Uani 1 1 d . . .
C26 C 1.0450(2) -0.1407(3) -0.18980(13) 0.0377(8) Uani 1 1 d . . .
H26 H 1.0548 -0.1961 -0.1735 0.045 Uiso 1 1 calc R . .
O11 O 0.3620(2) -0.0611(2) -0.34466(15) 0.0672(11) Uani 1 1 d . . .
C33 C 0.5745(2) -0.1014(2) -0.22440(12) 0.0275(7) Uani 1 1 d . . .
C38 C 0.4801(2) -0.0948(2) -0.22714(13) 0.0319(7) Uani 1 1 d . . .
H38 H 0.4476 -0.1093 -0.2558 0.038 Uiso 1 1 calc R . .
C43 C 0.3102(2) 0.1176(2) -0.41782(13) 0.0333(8) Uani 1 1 d . . .
H43 H 0.2581 0.1400 -0.4352 0.040 Uiso 1 1 calc R . .
C56 C 1.0369(2) 0.0603(2) -0.39696(14) 0.0319(8) Uani 1 1 d . . .
H56 H 1.0888 0.0365 -0.3800 0.038 Uiso 1 1 calc R . .
C42 C 0.4010(2) 0.1672(2) -0.41709(11) 0.0240(6) Uani 1 1 d . . .
H42 H 0.3975 0.2112 -0.3916 0.029 Uiso 1 1 calc R . .
C45 C 0.3716(2) 0.0072(2) -0.36456(15) 0.0381(8) Uani 1 1 d . . .
C44 C 0.2980(2) 0.0446(3) -0.39577(17) 0.0456(10) Uani 1 1 d . . .
H44 H 0.2399 0.0152 -0.4001 0.055 Uiso 1 1 calc R . .
C37 C 0.4274(2) -0.0649(2) -0.18533(15) 0.0378(8) Uani 1 1 d . . .
H37 H 0.3633 -0.0476 -0.1889 0.045 Uiso 1 1 calc R . .
C58 C 0.9705(2) 0.11671(19) -0.47077(13) 0.0281(7) Uani 1 1 d . . .
H58 H 0.9824 0.1421 -0.5009 0.034 Uiso 1 1 calc R . .
C40 C 0.6577(3) -0.3357(2) -0.26183(13) 0.0401(9) Uani 1 1 d . . .
H40A H 0.7067 -0.3243 -0.2859 0.060 Uiso 1 1 calc R . .
H40B H 0.5962 -0.3153 -0.2735 0.060 Uiso 1 1 calc R . .
H40C H 0.6540 -0.3964 -0.2560 0.060 Uiso 1 1 calc R . .
C25 C 1.1403(2) -0.1071(3) -0.20037(14) 0.0406(9) Uani 1 1 d . . .
C39 C 0.9050(4) -0.2064(3) -0.07289(12) 0.0489(11) Uani 1 1 d . . .
H39A H 0.9712 -0.1882 -0.0697 0.073 Uiso 1 1 calc R . .
H39B H 0.8920 -0.2512 -0.0497 0.073 Uiso 1 1 calc R . .
H39C H 0.8627 -0.1586 -0.0667 0.073 Uiso 1 1 calc R . .
C52 C 0.7926(2) 0.1543(2) -0.46960(11) 0.0238(6) Uani 1 1 d . . .
H52A H 0.7573 0.1146 -0.4903 0.029 Uiso 1 1 calc R . .
H52B H 0.8047 0.2069 -0.4876 0.029 Uiso 1 1 calc R . .
C46 C 0.4556(2) 0.0617(2) -0.35864(12) 0.0292(7) Uani 1 1 d . . .
H46 H 0.4378 0.1068 -0.3354 0.035 Uiso 1 1 calc R . .
C22 C 1.0402(2) -0.2341(3) -0.26029(13) 0.0377(9) Uani 1 1 d . . .
H22 H 1.0346 -0.2848 -0.2393 0.045 Uiso 1 1 calc R . .
C60 C 0.7470(3) 0.3490(2) -0.43977(15) 0.0389(8) Uani 1 1 d . . .
H60A H 0.7933 0.3435 -0.4658 0.058 Uiso 1 1 calc R . .
H60B H 0.7511 0.4057 -0.4261 0.058 Uiso 1 1 calc R . .
H60C H 0.6829 0.3396 -0.4523 0.058 Uiso 1 1 calc R . .
C35 C 0.5689(3) -0.0887(2) -0.13417(12) 0.0321(7) Uani 1 1 d . . .
H35 H 0.5696 -0.1500 -0.1261 0.038 Uiso 1 1 calc R . .
C23 C 1.1449(2) -0.2096(3) -0.26567(14) 0.0477(11) Uani 1 1 d . . .
H23 H 1.1810 -0.2376 -0.2895 0.057 Uiso 1 1 calc R . .
C24 C 1.1882(3) -0.1524(3) -0.23954(16) 0.0523(12) Uani 1 1 d . . .
H24 H 1.2528 -0.1399 -0.2462 0.063 Uiso 1 1 calc R . .
C59 C 0.6359(4) 0.1249(3) -0.25097(13) 0.0579(13) Uani 1 1 d . . .
H59A H 0.6986 0.0985 -0.2532 0.087 Uiso 1 1 calc R . .
H59B H 0.5875 0.0813 -0.2464 0.087 Uiso 1 1 calc R . .
H59C H 0.6348 0.1638 -0.2238 0.087 Uiso 1 1 calc R . .
O16 O 1.0233(5) 0.0481(4) -0.2487(2) 0.080(3) Uani 0.632(8) 1 d P A 1
H16 H 0.9948 0.0444 -0.2750 0.119 Uiso 0.632(8) 1 calc PR A 1
C61 C 1.1133(6) 0.0821(5) -0.2560(3) 0.064(2) Uani 0.632(8) 1 d P A 1
H61A H 1.1084 0.1313 -0.2770 0.096 Uiso 0.632(8) 1 calc PR A 1
H61B H 1.1543 0.0398 -0.2710 0.096 Uiso 0.632(8) 1 calc PR A 1
H61C H 1.1404 0.0991 -0.2252 0.096 Uiso 0.632(8) 1 calc PR A 1
O17 O 0.8616(17) 0.0351(9) -0.2309(3) 0.276(16) Uani 0.597(17) 1 d P B 2

loop_
_atom_site_aniso_label
_atom_site_aniso_U_11
_atom_site_aniso_U_22
_atom_site_aniso_U_33
_atom_site_aniso_U_23
_atom_site_aniso_U_13
_atom_site_aniso_U_12
S1 0.0206(3) 0.0220(3) 0.0145(3) -0.0035(2) -0.0009(2) 0.0033(3)
S2 0.0199(3) 0.0177(3) 0.0252(3) -0.0015(3) -0.0069(3) -0.0030(3)
N1 0.0128(10) 0.0210(11) 0.0112(10) 0.0000(8) -0.0002(8) -0.0007(9)
O4 0.0199(10) 0.0251(10) 0.0215(10) 0.0074(8) 0.0024(8) 0.0031(8)
O3 0.0177(9) 0.0342(11) 0.0137(9) 0.0036(8) -0.0007(7) -0.0028(9)
O1 0.0222(11) 0.0288(12) 0.0403(13) -0.0013(10) 0.0027(10) -0.0053(9)
N2 0.0139(11) 0.0155(11) 0.0149(11) 0.0004(9) -0.0010(8) 0.0019(9)
C14 0.0147(13) 0.0156(12) 0.0251(14) -0.0004(10) 0.0005(11) 0.0021(11)
O2 0.0170(10) 0.0537(15) 0.0210(10) 0.0139(10) -0.0027(8) -0.0019(10)
C7 0.0164(13) 0.0186(13) 0.0170(13) 0.0012(10) 0.0017(10) -0.0003(11)
C11 0.0157(13) 0.0154(12) 0.0172(13) -0.0020(10) -0.0019(10) -0.0043(10)
C10 0.0152(12) 0.0171(12) 0.0159(13) -0.0024(10) -0.0013(10) -0.0039(10)
C9 0.0189(13) 0.0156(12) 0.0156(12) -0.0005(10) -0.0002(10) -0.0002(11)
O5 0.0219(11) 0.0426(14) 0.0306(12) 0.0134(10) -0.0011(9) 0.0059(10)
C4 0.0121(13) 0.0413(18) 0.0261(15) -0.0048(13) 0.0009(11) -0.0003(12)
C8 0.0157(12) 0.0182(12) 0.0115(12) -0.0017(9) 0.0016(10) -0.0005(11)
C6 0.0157(13) 0.0230(14) 0.0130(12) 0.0000(10) 0.0005(10) 0.0013(11)
C1 0.0130(12) 0.0259(14) 0.0121(12) -0.0024(10) 0.0004(10) -0.0045(11)
C3 0.0176(14) 0.0406(17) 0.0194(13) -0.0002(13) -0.0007(11) 0.0051(13)
C18 0.0216(14) 0.0210(14) 0.0350(17) -0.0040(12) 0.0083(12) -0.0042(12)
C13 0.0215(14) 0.0169(13) 0.0238(14) -0.0026(11) 0.0017(11) -0.0031(11)
C19 0.0280(15) 0.0393(17) 0.0117(12) -0.0018(11) 0.0017(11) -0.0054(14)
C12 0.0184(13) 0.0226(14) 0.0197(13) -0.0014(11) 0.0041(11) -0.0031(11)
C17 0.0146(14) 0.0255(16) 0.052(2) 0.0033(14) 0.0067(14) 0.0023(12)
C15 0.0191(14) 0.0232(14) 0.0282(15) 0.0060(12) -0.0024(11) 0.0012(11)
C16 0.0156(14) 0.0216(14) 0.0448(19) 0.0115(13) -0.0063(13) 0.0011(11)
C5 0.0144(13) 0.0277(15) 0.0238(14) -0.0072(12) 0.0050(11) -0.0034(12)
C2 0.0175(13) 0.0286(14) 0.0162(13) 0.0033(11) -0.0016(10) -0.0006(11)
C20 0.0340(18) 0.0234(15) 0.046(2) 0.0129(14) -0.0117(15) -0.0053(13)
S3 0.0416(4) 0.0294(4) 0.0206(3) -0.0038(3) -0.0105(3) 0.0142(3)
S4 0.0393(4) 0.0204(3) 0.0168(3) 0.0005(3) 0.0030(3) -0.0072(3)
S5 0.0377(4) 0.0328(4) 0.0220(4) -0.0050(3) -0.0017(3) 0.0034(3)
S6 0.0230(3) 0.0194(3) 0.0358(4) -0.0006(3) -0.0033(3) -0.0037(3)
O8 0.0202(10) 0.0405(12) 0.0151(10) -0.0042(8) 0.0032(8) 0.0001(9)
O14 0.0191(10) 0.0392(13) 0.0334(12) 0.0161(10) -0.0036(9) 0.0063(9)
O13 0.0190(10) 0.0413(13) 0.0264(11) 0.0163(10) -0.0049(8) -0.0006(9)
N4 0.0177(11) 0.0201(11) 0.0155(11) -0.0024(9) -0.0003(9) 0.0031(9)
N6 0.0131(11) 0.0200(11) 0.0250(12) 0.0032(10) -0.0022(9) 0.0032(9)
C30 0.0187(13) 0.0189(13) 0.0159(13) -0.0007(10) 0.0002(10) -0.0024(11)
O9 0.0276(11) 0.0277(11) 0.0227(11) -0.0116(9) -0.0044(8) 0.0039(9)
O15 0.0225(12) 0.0663(19) 0.0639(19) 0.0296(16) -0.0170(12) -0.0054(13)
O7 0.0219(12) 0.114(3) 0.0480(16) -0.0529(19) 0.0011(11) 0.0107(15)
N5 0.0141(11) 0.0204(11) 0.0187(11) 0.0020(9) -0.0040(9) -0.0001(9)
C27 0.0229(16) 0.0411(19) 0.0339(18) -0.0149(15) -0.0056(13) -0.0017(14)
N3 0.0154(11) 0.0309(13) 0.0191(12) -0.0089(10) -0.0025(9) 0.0038(10)
C32 0.0175(14) 0.0292(15) 0.0190(14) 0.0013(11) -0.0031(11) 0.0004(12)
O10 0.0453(16) 0.109(3) 0.0276(13) -0.0264(15) -0.0015(12) 0.0346(18)
C48 0.0189(14) 0.0257(14) 0.0154(12) 0.0023(11) -0.0023(11) 0.0039(12)
O6 0.0312(14) 0.075(2) 0.063(2) -0.0196(17) -0.0069(13) -0.0028(15)
C55 0.0174(14) 0.0263(15) 0.0435(19) -0.0010(14) -0.0055(13) 0.0001(12)
C21 0.0140(14) 0.0397(18) 0.0289(16) -0.0108(13) -0.0021(12) 0.0017(13)
C41 0.0148(13) 0.0219(13) 0.0230(14) 0.0012(11) 0.0002(10) 0.0015(11)
C31 0.0191(13) 0.0153(12) 0.0119(11) -0.0006(10) -0.0005(10) -0.0028(11)
C29 0.0257(15) 0.0172(13) 0.0150(13) -0.0004(11) -0.0022(11) 0.0036(11)
C54 0.0131(13) 0.0217(13) 0.0341(16) -0.0015(12) 0.0038(12) 0.0005(11)
C28 0.0212(14) 0.0251(14) 0.0171(13) -0.0058(11) -0.0063(11) 0.0054(12)
C34 0.0210(14) 0.0225(14) 0.0214(14) 0.0002(11) 0.0003(11) 0.0051(12)
C50 0.0178(13) 0.0167(13) 0.0230(14) 0.0009(11) -0.0014(11) 0.0007(11)
C49 0.0170(13) 0.0246(14) 0.0202(14) 0.0001(11) -0.0045(11) 0.0013(11)
C36 0.0264(16) 0.0308(17) 0.046(2) -0.0037(15) 0.0209(15) 0.0026(14)
O12 0.0190(11) 0.0619(18) 0.0459(15) 0.0281(13) -0.0073(10) 0.0027(12)
C47 0.0208(15) 0.0307(16) 0.0257(16) 0.0073(12) 0.0024(12) 0.0028(12)
C57 0.0171(15) 0.0262(16) 0.054(2) -0.0104(15) 0.0073(14) -0.0033(12)
C51 0.0169(13) 0.0165(13) 0.0251(14) 0.0021(11) -0.0010(11) -0.0008(11)
C53 0.0217(15) 0.0276(15) 0.0308(16) 0.0006(12) 0.0011(13) -0.0023(13)
C26 0.0241(16) 0.055(2) 0.0341(18) -0.0198(17) -0.0094(14) 0.0048(16)
O11 0.0348(15) 0.0554(19) 0.111(3) 0.041(2) -0.0142(17) -0.0123(14)
C33 0.0191(14) 0.0350(17) 0.0283(16) -0.0015(13) -0.0009(12) 0.0024(13)
C38 0.0224(16) 0.0370(19) 0.0364(18) 0.0025(14) -0.0009(13) -0.0028(14)
C43 0.0114(14) 0.045(2) 0.0437(19) 0.0099(16) -0.0005(13) 0.0065(13)
C56 0.0134(13) 0.0236(15) 0.059(2) -0.0083(15) -0.0079(14) 0.0005(11)
C42 0.0182(14) 0.0258(15) 0.0281(15) 0.0032(12) -0.0015(11) 0.0075(12)
C45 0.0194(15) 0.0390(19) 0.056(2) 0.0159(17) -0.0013(16) 0.0002(14)
C44 0.0143(15) 0.050(2) 0.073(3) 0.016(2) -0.0031(17) -0.0049(15)
C37 0.0167(15) 0.0386(19) 0.058(2) -0.0014(17) 0.0084(15) -0.0037(14)
C58 0.0220(15) 0.0214(15) 0.0410(18) -0.0063(13) 0.0076(13) -0.0042(12)
C40 0.061(2) 0.0301(18) 0.0294(17) -0.0068(14) -0.0050(16) -0.0159(17)
C25 0.0215(16) 0.059(2) 0.041(2) -0.0157(18) -0.0103(15) 0.0043(16)
C39 0.090(3) 0.038(2) 0.0194(16) -0.0057(14) -0.0177(18) 0.018(2)
C52 0.0215(14) 0.0243(15) 0.0255(15) 0.0027(12) 0.0035(11) -0.0007(12)
C46 0.0194(15) 0.0328(17) 0.0355(18) 0.0105(14) 0.0015(13) 0.0061(13)
C22 0.0209(15) 0.054(2) 0.0386(19) -0.0202(17) 0.0010(13) 0.0063(15)
C60 0.039(2) 0.0220(16) 0.056(2) 0.0124(16) 0.0009(17) -0.0011(14)
C35 0.0340(18) 0.0366(18) 0.0257(16) 0.0020(14) 0.0115(14) 0.0132(15)
C23 0.0202(17) 0.082(3) 0.041(2) -0.026(2) -0.0006(14) 0.0158(18)
C24 0.0147(16) 0.092(4) 0.050(2) -0.024(2) -0.0014(15) 0.0034(19)
C59 0.093(4) 0.060(3) 0.0201(17) 0.0025(17) -0.007(2) -0.008(3)
O16 0.081(4) 0.091(5) 0.067(4) 0.038(3) -0.039(3) -0.054(4)
C61 0.077(6) 0.052(4) 0.063(5) 0.020(4) -0.022(4) -0.029(4)
O17 0.57(4) 0.210(15) 0.047(5) 0.025(6) 0.028(11) 0.24(2)

loop_
_atom_type_symbol
_atom_type_description
_atom_type_scat_dispersion_real
_atom_type_scat_dispersion_imag
_atom_type_scat_source
C C 0.0181 0.0091 'International Tables Vol C Tables 4.2.6.8 and 6.1.1.4'
H H 0.0000 0.0000 'International Tables Vol C Tables 4.2.6.8 and 6.1.1.4'
N N 0.0311 0.0180 'International Tables Vol C Tables 4.2.6.8 and 6.1.1.4'
O O 0.0492 0.0322 'International Tables Vol C Tables 4.2.6.8 and 6.1.1.4'
S S 0.3331 0.5567 'International Tables Vol C Tables 4.2.6.8 and 6.1.1.4'

loop_
_geom_angle_atom_site_label_1
_geom_angle_atom_site_label_2
_geom_angle_atom_site_label_3
_geom_angle
C19 S1 C8 103.12(13)
C20 S2 C11 102.81(15)
C10 N1 C8 123.5(2)
C10 N1 C1 121.9(2)
C8 N1 C1 111.3(2)
C11 N2 C14 111.9(2)
C9 N2 C14 122.6(2)
C9 N2 C11 124.9(2)
N2 C14 H14 108.9
N2 C14 C13 102.3(2)
N2 C14 C15 116.6(2)
C13 C14 H14 108.9
C13 C14 C15 110.9(2)
C15 C14 H14 108.9
C2 O2 H2 109.5
H7A C7 H7B 109.4
C8 C7 H7A 111.7
C8 C7 H7B 111.7
C6 C7 H7A 111.7
C6 C7 H7B 111.7
C6 C7 C8 100.6(2)
N2 C11 S2 106.09(18)
N2 C11 C10 113.0(2)
N2 C11 C12 103.1(2)
C10 C11 S2 108.41(19)
C10 C11 C12 112.9(2)
C12 C11 S2 113.18(18)
N1 C10 C11 117.8(2)
O3 C10 N1 122.5(2)
O3 C10 C11 119.6(2)
O4 C9 N2 123.0(3)
O4 C9 C8 119.8(2)
N2 C9 C8 117.1(2)
C15 O5 H5 109.5
C3 C4 H4 119.0
C3 C4 C5 122.0(3)
C5 C4 H4 119.0
N1 C8 S1 106.29(18)
N1 C8 C7 103.5(2)
N1 C8 C9 114.0(2)
C7 C8 S1 112.52(18)
C9 C8 S1 106.96(18)
C9 C8 C7 113.4(2)
C7 C6 H6 107.1
C7 C6 C1 104.6(2)
C1 C6 H6 107.1
C5 C6 C7 120.8(2)
C5 C6 H6 107.1
C5 C6 C1 109.3(2)
N1 C1 C6 101.7(2)
N1 C1 H1 109.1
N1 C1 C2 119.1(2)
C6 C1 H1 109.1
C2 C1 C6 108.3(2)
C2 C1 H1 109.1
C4 C3 H3 117.3
C4 C3 C2 125.4(3)
C2 C3 H3 117.3
C13 C18 H18 120.5
C13 C18 C17 119.0(3)
C17 C18 H18 120.5
C18 C13 C14 120.5(3)
C18 C13 C12 130.7(3)
C12 C13 C14 108.8(2)
S1 C19 H19A 109.5
S1 C19 H19B 109.5
S1 C19 H19C 109.5
H19A C19 H19B 109.5
H19A C19 H19C 109.5
H19B C19 H19C 109.5
C11 C12 H12A 111.2
C11 C12 H12B 111.2
C13 C12 C11 102.6(2)
C13 C12 H12A 111.2
C13 C12 H12B 111.2
H12A C12 H12B 109.2
C18 C17 H17 120.0
C16 C17 C18 119.9(3)
C16 C17 H17 120.0
C14 C15 H15A 108.5
C14 C15 C16 108.2(3)
O5 C15 C14 113.6(2)
O5 C15 H15A 108.5
O5 C15 C16 109.6(2)
C16 C15 H15A 108.5
C17 C16 C15 121.4(3)
C17 C16 H16A 119.3
C15 C16 H16A 119.3
O1 C5 C4 123.7(3)
O1 C5 C6 124.5(3)
C4 C5 C6 111.8(3)
O2 C2 C1 114.4(2)
O2 C2 C3 105.4(2)
O2 C2 H2A 109.9
C1 C2 H2A 109.9
C3 C2 C1 107.2(2)
C3 C2 H2A 109.9
S2 C20 H20A 109.5
S2 C20 H20B 109.5
S2 C20 H20C 109.5
H20A C20 H20B 109.5
H20A C20 H20C 109.5
H20B C20 H20C 109.5
C39 S3 C28 102.21(16)
C40 S4 C31 103.40(15)
C59 S5 C48 102.68(18)
C60 S6 C51 102.93(16)
C31 N4 C34 112.0(2)
C29 N4 C31 124.8(2)
C29 N4 C34 122.0(2)
C49 N6 C54 122.4(2)
C49 N6 C51 124.5(2)
C51 N6 C54 111.9(2)
O8 C30 N3 123.5(3)
O8 C30 C31 119.6(2)
N3 C30 C31 116.8(2)
C55 O15 H15 109.5
C22 O7 H7 109.5
C48 N5 C41 111.6(2)
C50 N5 C48 123.7(2)
C50 N5 C41 121.5(2)
H27A C27 H27B 109.5
C28 C27 H27A 111.7
C28 C27 H27B 111.7
C26 C27 H27A 111.7
C26 C27 H27B 111.7
C26 C27 C28 100.4(3)
C30 N3 C21 122.6(2)
C30 N3 C28 123.7(2)
C21 N3 C28 111.2(2)
H32A C32 H32B 109.2
C31 C32 H32A 111.3
C31 C32 H32B 111.3
C33 C32 H32A 111.3
C33 C32 H32B 111.3
C33 C32 C31 102.3(2)
C35 O10 H10 109.5
N5 C48 S5 105.85(19)
N5 C48 C49 113.4(2)
N5 C48 C47 103.9(2)
C49 C48 S5 109.0(2)
C49 C48 C47 111.2(2)
C47 C48 S5 113.2(2)
O15 C55 H55 109.4
O15 C55 C54 112.7(3)
O15 C55 C56 107.9(3)
C54 C55 H55 109.4
C56 C55 H55 109.4
C56 C55 C54 107.9(3)
N3 C21 H21 110.0
N3 C21 C26 101.7(2)
N3 C21 C22 118.1(3)
C26 C21 H21 110.0
C22 C21 H21 110.0
C22 C21 C26 106.7(3)
N5 C41 H41 108.7
N5 C41 C42 120.6(2)
N5 C41 C46 101.4(2)
C42 C41 H41 108.7
C46 C41 H41 108.7
C46 C41 C42 108.0(2)
N4 C31 S4 106.87(17)
N4 C31 C30 113.1(2)
N4 C31 C32 102.9(2)
C30 C31 S4 107.23(19)
C30 C31 C32 113.9(2)
C32 C31 S4 112.73(19)
N4 C29 C28 116.4(2)
O9 C29 N4 123.7(3)
O9 C29 C28 119.9(3)
N6 C54 C55 116.6(3)
N6 C54 H54 107.9
N6 C54 C53 102.9(2)
C55 C54 H54 107.9
C53 C54 C55 113.3(3)
C53 C54 H54 107.9
C27 C28 S3 112.4(2)
N3 C28 S3 106.93(19)
N3 C28 C27 103.3(2)
N3 C28 C29 113.9(2)
C29 C28 S3 106.6(2)
C29 C28 C27 113.6(2)
N4 C34 H34 108.0
N4 C34 C33 102.5(2)
N4 C34 C35 116.8(2)
C33 C34 H34 108.0
C33 C34 C35 113.1(3)
C35 C34 H34 108.0
O13 C50 N5 122.8(3)
O13 C50 C51 118.8(3)
N5 C50 C51 118.3(2)
O14 C49 N6 122.9(3)
O14 C49 C48 119.7(3)
N6 C49 C48 117.4(2)
C37 C36 H36 119.1
C37 C36 C35 121.9(3)
C35 C36 H36 119.1
C42 O12 H12 109.5
C48 C47 H47A 111.7
C48 C47 H47B 111.7
H47A C47 H47B 109.5
C46 C47 C48 100.1(2)
C46 C47 H47A 111.7
C46 C47 H47B 111.7
C56 C57 H57 119.7
C56 C57 C58 120.7(3)
C58 C57 H57 119.7
N6 C51 S6 105.77(19)
N6 C51 C50 112.8(2)
N6 C51 C52 103.0(2)
C50 C51 S6 109.4(2)
C50 C51 C52 112.4(2)
C52 C51 S6 113.2(2)
C58 C53 C54 119.7(3)
C58 C53 C52 131.0(3)
C52 C53 C54 109.3(3)
C27 C26 C21 103.7(3)
C27 C26 H26 106.5
C21 C26 H26 106.5
C25 C26 C27 122.2(3)
C25 C26 C21 110.5(3)
C25 C26 H26 106.5
C32 C33 C34 108.9(2)
C38 C33 C32 130.6(3)
C38 C33 C34 120.6(3)
C33 C38 H38 120.5
C33 C38 C37 118.9(3)
C37 C38 H38 120.5
C42 C43 H43 117.8
C44 C43 H43 117.8
C44 C43 C42 124.3(3)
C55 C56 H56 118.8
C57 C56 C55 122.3(3)
C57 C56 H56 118.8
C41 C42 H42 109.6
O12 C42 C41 114.8(3)
O12 C42 C43 106.3(3)
O12 C42 H42 109.6
C43 C42 C41 106.8(3)
C43 C42 H42 109.6
O11 C45 C44 123.0(3)
O11 C45 C46 123.9(3)
C46 C45 C44 113.1(3)
C43 C44 C45 122.3(3)
C43 C44 H44 118.8
C45 C44 H44 118.8
C36 C37 C38 121.0(3)
C36 C37 H37 119.5
C38 C37 H37 119.5
C57 C58 H58 120.8
C53 C58 C57 118.4(3)
C53 C58 H58 120.8
S4 C40 H40A 109.5
S4 C40 H40B 109.5
S4 C40 H40C 109.5
H40A C40 H40B 109.5
H40A C40 H40C 109.5
H40B C40 H40C 109.5
O6 C25 C26 122.9(4)
O6 C25 C24 124.1(4)
C24 C25 C26 112.8(3)
S3 C39 H39A 109.5
S3 C39 H39B 109.5
S3 C39 H39C 109.5
H39A C39 H39B 109.5
H39A C39 H39C 109.5
H39B C39 H39C 109.5
C51 C52 H52A 111.2
C51 C52 H52B 111.2
C53 C52 C51 102.9(2)
C53 C52 H52A 111.2
C53 C52 H52B 111.2
H52A C52 H52B 109.1
C41 C46 C47 104.5(2)
C41 C46 H46 107.0
C47 C46 H46 107.0
C45 C46 C41 110.7(3)
C45 C46 C47 120.0(3)
C45 C46 H46 107.0
O7 C22 C21 113.2(3)
O7 C22 H22 109.8
O7 C22 C23 107.5(3)
C21 C22 H22 109.8
C21 C22 C23 106.7(3)
C23 C22 H22 109.8
S6 C60 H60A 109.5
S6 C60 H60B 109.5
S6 C60 H60C 109.5
H60A C60 H60B 109.5
H60A C60 H60C 109.5
H60B C60 H60C 109.5
O10 C35 C34 112.4(3)
O10 C35 C36 108.0(3)
O10 C35 H35 108.9
C34 C35 H35 108.9
C36 C35 C34 109.6(3)
C36 C35 H35 108.9
C22 C23 H23 117.7
C24 C23 C22 124.5(3)
C24 C23 H23 117.7
C25 C24 H24 118.7
C23 C24 C25 122.5(4)
C23 C24 H24 118.7
S5 C59 H59A 109.5
S5 C59 H59B 109.5
S5 C59 H59C 109.5
H59A C59 H59B 109.5
H59A C59 H59C 109.5
H59B C59 H59C 109.5
C61 O16 H16 109.5

loop_
_geom_bond_atom_site_label_1
_geom_bond_atom_site_label_2
_geom_bond_distance
S1 C8 1.856(3)
S1 C19 1.811(3)
S2 C11 1.846(3)
S2 C20 1.808(3)
N1 C10 1.351(3)
N1 C8 1.477(3)
N1 C1 1.483(3)
O4 C9 1.232(3)
O3 C10 1.234(3)
O1 C5 1.210(4)
N2 C14 1.488(3)
N2 C11 1.467(3)
N2 C9 1.341(4)
C14 H14 1.0000
C14 C13 1.515(4)
C14 C15 1.518(4)
O2 H2 0.8400
O2 C2 1.420(3)
C7 H7A 0.9900
C7 H7B 0.9900
C7 C8 1.535(4)
C7 C6 1.516(4)
C11 C10 1.509(4)
C11 C12 1.533(4)
C9 C8 1.515(4)
O5 H5 0.8400
O5 C15 1.423(4)
C4 H4 0.9500
C4 C3 1.336(5)
C4 C5 1.485(4)
C6 H6 1.0000
C6 C1 1.532(4)
C6 C5 1.505(4)
C1 H1 1.0000
C1 C2 1.530(4)
C3 H3 0.9500
C3 C2 1.514(4)
C18 H18 0.9500
C18 C13 1.325(4)
C18 C17 1.469(5)
C13 C12 1.498(4)
C19 H19A 0.9800
C19 H19B 0.9800
C19 H19C 0.9800
C12 H12A 0.9900
C12 H12B 0.9900
C17 H17 0.9500
C17 C16 1.332(5)
C15 H15A 1.0000
C15 C16 1.520(4)
C16 H16A 0.9500
C2 H2A 1.0000
C20 H20A 0.9800
C20 H20B 0.9800
C20 H20C 0.9800
S3 C28 1.858(3)
S3 C39 1.807(3)
S4 C31 1.848(3)
S4 C40 1.810(3)
S5 C48 1.863(3)
S5 C59 1.802(4)
S6 C51 1.849(3)
S6 C60 1.798(4)
O8 C30 1.229(3)
O14 C49 1.227(4)
O13 C50 1.230(4)
N4 C31 1.472(3)
N4 C29 1.340(4)
N4 C34 1.486(4)
N6 C54 1.487(4)
N6 C49 1.335(4)
N6 C51 1.477(4)
C30 N3 1.348(4)
C30 C31 1.515(4)
O9 C29 1.229(4)
O15 H15 0.8400
O15 C55 1.425(4)
O7 H7 0.8400
O7 C22 1.415(4)
N5 C48 1.468(3)
N5 C41 1.481(3)
N5 C50 1.344(4)
C27 H27A 0.9900
C27 H27B 0.9900
C27 C28 1.541(4)
C27 C26 1.504(5)
N3 C21 1.473(4)
N3 C28 1.477(3)
C32 H32A 0.9900
C32 H32B 0.9900
C32 C31 1.543(4)
C32 C33 1.497(4)
O10 H10 0.8400
O10 C35 1.414(5)
C48 C49 1.521(4)
C48 C47 1.531(4)
O6 C25 1.232(5)
C55 H55 1.0000
C55 C54 1.516(4)
C55 C56 1.506(5)
C21 H21 1.0000
C21 C26 1.554(4)
C21 C22 1.522(5)
C41 H41 1.0000
C41 C42 1.524(4)
C41 C46 1.522(4)
C29 C28 1.510(4)
C54 H54 1.0000
C54 C53 1.503(4)
C34 H34 1.0000
C34 C33 1.504(4)
C34 C35 1.529(4)
C50 C51 1.509(4)
C36 H36 0.9500
C36 C37 1.340(6)
C36 C35 1.498(5)
O12 H12 0.8400
O12 C42 1.411(4)
C47 H47A 0.9900
C47 H47B 0.9900
C47 C46 1.527(4)
C57 H57 0.9500
C57 C56 1.341(5)
C57 C58 1.462(5)
C51 C52 1.545(4)
C53 C58 1.337(5)
C53 C52 1.494(4)
C26 H26 1.0000
C26 C25 1.475(5)
O11 C45 1.226(5)
C33 C38 1.337(5)
C38 H38 0.9500
C38 C37 1.464(5)
C43 H43 0.9500
C43 C42 1.503(4)
C43 C44 1.325(5)
C56 H56 0.9500
C42 H42 1.0000
C45 C44 1.480(5)
C45 C46 1.476(5)
C44 H44 0.9500
C37 H37 0.9500
C58 H58 0.9500
C40 H40A 0.9800
C40 H40B 0.9800
C40 H40C 0.9800
C25 C24 1.474(5)
C39 H39A 0.9800
C39 H39B 0.9800
C39 H39C 0.9800
C52 H52A 0.9900
C52 H52B 0.9900
C46 H46 1.0000
C22 H22 1.0000
C22 C23 1.533(5)
C60 H60A 0.9800
C60 H60B 0.9800
C60 H60C 0.9800
C35 H35 1.0000
C23 H23 0.9500
C23 C24 1.316(6)
C24 H24 0.9500
C59 H59A 0.9800
C59 H59B 0.9800
C59 H59C 0.9800
O16 H16 0.8400
O16 C61 1.393(10)
C61 H61A 0.9800
C61 H61B 0.9800
C61 H61C 0.9800

loop_
_geom_torsion_atom_site_label_1
_geom_torsion_atom_site_label_2
_geom_torsion_atom_site_label_3
_geom_torsion_atom_site_label_4
_geom_torsion
S2 C11 C10 N1 -89.9(3)
S2 C11 C10 O3 89.1(3)
S2 C11 C12 C13 81.2(2)
N1 C1 C2 O2 75.8(3)
N1 C1 C2 C3 -167.8(2)
O4 C9 C8 S1 84.6(3)
O4 C9 C8 N1 -158.2(2)
O4 C9 C8 C7 -40.0(3)
N2 C14 C13 C18 162.0(3)
N2 C14 C13 C12 -15.8(3)
N2 C14 C15 O5 72.2(3)
N2 C14 C15 C16 -165.9(2)
N2 C11 C10 N1 27.4(3)
N2 C11 C10 O3 -153.6(2)
N2 C11 C12 C13 -32.9(3)
N2 C9 C8 S1 -93.3(2)
N2 C9 C8 N1 23.9(3)
N2 C9 C8 C7 142.1(2)
C14 N2 C11 S2 -94.1(2)
C14 N2 C11 C10 147.2(2)
C14 N2 C11 C12 25.0(3)
C14 N2 C9 O4 10.0(4)
C14 N2 C9 C8 -172.2(2)
C14 C13 C12 C11 30.7(3)
C14 C15 C16 C17 34.2(4)
C7 C6 C1 N1 -33.3(3)
C7 C6 C1 C2 -159.6(2)
C7 C6 C5 O1 14.1(4)
C7 C6 C5 C4 -167.4(2)
C11 N2 C14 C13 -6.4(3)
C11 N2 C14 C15 114.8(3)
C11 N2 C9 O4 -179.5(3)
C11 N2 C9 C8 -1.7(4)
C10 N1 C8 S1 97.3(3)
C10 N1 C8 C7 -144.0(2)
C10 N1 C8 C9 -20.3(4)
C10 N1 C1 C6 170.7(2)
C10 N1 C1 C2 -70.5(3)
C10 C11 C12 C13 -155.1(2)
C9 N2 C14 C13 165.2(2)
C9 N2 C14 C15 -73.7(3)
C9 N2 C11 S2 94.5(3)
C9 N2 C11 C10 -24.1(4)
C9 N2 C11 C12 -146.3(2)
O5 C15 C16 C17 158.5(3)
C4 C3 C2 O2 140.1(3)
C4 C3 C2 C1 17.8(4)
C8 N1 C10 O3 175.2(2)
C8 N1 C10 C11 -5.8(4)
C8 N1 C1 C6 10.4(3)
C8 N1 C1 C2 129.2(2)
C8 C7 C6 C1 43.0(3)
C8 C7 C6 C5 166.6(2)
C6 C7 C8 S1 78.8(2)
C6 C7 C8 N1 -35.6(2)
C6 C7 C8 C9 -159.7(2)
C6 C1 C2 O2 -168.9(2)
C6 C1 C2 C3 -52.4(3)
C1 N1 C10 O3 17.3(4)
C1 N1 C10 C11 -163.8(2)
C1 N1 C8 S1 -102.8(2)
C1 N1 C8 C7 16.0(3)
C1 N1 C8 C9 139.7(2)
C1 C6 C5 O1 135.5(3)
C1 C6 C5 C4 -46.1(3)
C3 C4 C5 O1 -171.2(3)
C3 C4 C5 C6 10.4(4)
C18 C13 C12 C11 -146.7(3)
C18 C17 C16 C15 -0.7(5)
C13 C14 C15 O5 -171.3(2)
C13 C14 C15 C16 -49.4(3)
C13 C18 C17 C16 -17.3(5)
C19 S1 C8 N1 168.81(18)
C19 S1 C8 C7 56.1(2)
C19 S1 C8 C9 -69.0(2)
C12 C11 C10 N1 143.9(2)
C12 C11 C10 O3 -37.1(4)
C17 C18 C13 C14 -2.4(4)
C17 C18 C13 C12 174.8(3)
C15 C14 C13 C18 36.9(4)
C15 C14 C13 C12 -140.8(2)
C5 C4 C3 C2 4.2(5)
C5 C6 C1 N1 -164.0(2)
C5 C6 C1 C2 69.7(3)
C20 S2 C11 N2 167.55(19)
C20 S2 C11 C10 -70.8(2)
C20 S2 C11 C12 55.3(2)
S5 C48 C49 O14 87.4(3)
S5 C48 C49 N6 -92.8(3)
S5 C48 C47 C46 79.7(3)
S6 C51 C52 C53 83.3(3)
O8 C30 N3 C21 14.8(5)
O8 C30 N3 C28 175.3(3)
O8 C30 C31 S4 88.9(3)
O8 C30 C31 N4 -153.6(3)
O8 C30 C31 C32 -36.5(4)
O13 C50 C51 S6 87.9(3)
O13 C50 C51 N6 -154.7(3)
O13 C50 C51 C52 -38.8(4)
N4 C29 C28 S3 -89.2(3)
N4 C29 C28 C27 146.4(3)
N4 C29 C28 N3 28.4(4)
N4 C34 C33 C32 -19.1(3)
N4 C34 C33 C38 159.2(3)
N4 C34 C35 O10 78.0(4)
N4 C34 C35 C36 -161.9(3)
N6 C54 C53 C58 163.9(3)
N6 C54 C53 C52 -16.7(3)
N6 C51 C52 C53 -30.5(3)
C30 N3 C21 C26 172.8(3)
C30 N3 C21 C22 -70.9(4)
C30 N3 C28 S3 95.7(3)
C30 N3 C28 C27 -145.5(3)
C30 N3 C28 C29 -21.8(4)
O9 C29 C28 S3 87.7(3)
O9 C29 C28 C27 -36.6(4)
O9 C29 C28 N3 -154.6(3)
O15 C55 C54 N6 75.3(4)
O15 C55 C54 C53 -165.5(3)
O15 C55 C56 C57 151.0(3)
O7 C22 C23 C24 145.0(5)
N5 C48 C49 O14 -155.0(3)
N5 C48 C49 N6 24.9(4)
N5 C48 C47 C46 -34.6(3)
N5 C41 C42 O12 70.9(4)
N5 C41 C42 C43 -171.5(3)
N5 C41 C46 C47 -34.4(3)
N5 C41 C46 C45 -165.0(3)
N5 C50 C51 S6 -92.5(3)
N5 C50 C51 N6 24.9(4)
N5 C50 C51 C52 140.8(3)
C27 C26 C25 O6 19.4(6)
C27 C26 C25 C24 -165.1(4)
N3 C30 C31 S4 -88.5(3)
N3 C30 C31 N4 29.0(3)
N3 C30 C31 C32 146.1(3)
N3 C21 C26 C27 -34.2(4)
N3 C21 C26 C25 -166.8(3)
N3 C21 C22 O7 73.2(4)
N3 C21 C22 C23 -168.8(3)
C32 C33 C38 C37 175.1(3)
C48 N5 C41 C42 131.1(3)
C48 N5 C41 C46 12.1(3)
C48 N5 C50 O13 178.5(3)
C48 N5 C50 C51 -1.0(4)
C48 C47 C46 C41 43.2(3)
C48 C47 C46 C45 168.1(3)
O6 C25 C24 C23 -176.6(5)
C55 C54 C53 C58 37.1(4)
C55 C54 C53 C52 -143.5(3)
C21 N3 C28 S3 -101.8(3)
C21 N3 C28 C27 17.0(3)
C21 N3 C28 C29 140.7(3)
C21 C26 C25 O6 141.7(4)
C21 C26 C25 C24 -42.8(5)
C21 C22 C23 C24 23.3(6)
C41 N5 C48 S5 -105.0(2)
C41 N5 C48 C49 135.5(2)
C41 N5 C48 C47 14.5(3)
C41 N5 C50 O13 20.6(4)
C41 N5 C50 C51 -158.9(2)
C31 N4 C29 O9 176.7(3)
C31 N4 C29 C28 -6.4(4)
C31 N4 C34 C33 -2.6(3)
C31 N4 C34 C35 121.7(3)
C31 C30 N3 C21 -167.9(3)
C31 C30 N3 C28 -7.4(4)
C31 C32 C33 C34 32.4(3)
C31 C32 C33 C38 -145.7(4)
C29 N4 C31 S4 95.2(3)
C29 N4 C31 C30 -22.5(4)
C29 N4 C31 C32 -145.8(3)
C29 N4 C34 C33 165.7(3)
C29 N4 C34 C35 -70.0(4)
C54 N6 C49 O14 12.6(5)
C54 N6 C49 C48 -167.2(3)
C54 N6 C51 S6 -97.2(2)
C54 N6 C51 C50 143.3(2)
C54 N6 C51 C52 21.9(3)
C54 C55 C56 C57 29.0(4)
C54 C53 C58 C57 -4.1(5)
C54 C53 C52 C51 29.9(3)
C28 C27 C26 C21 44.3(4)
C28 C27 C26 C25 169.6(3)
C28 N3 C21 C26 10.1(4)
C28 N3 C21 C22 126.4(3)
C34 N4 C31 S4 -96.9(2)
C34 N4 C31 C30 145.4(2)
C34 N4 C31 C32 22.1(3)
C34 N4 C29 O9 9.9(4)
C34 N4 C29 C28 -173.2(2)
C34 C33 C38 C37 -2.9(5)
C50 N5 C48 S5 95.1(3)
C50 N5 C48 C49 -24.4(4)
C50 N5 C48 C47 -145.3(3)
C50 N5 C41 C42 -68.5(4)
C50 N5 C41 C46 172.5(3)
C50 C51 C52 C53 -152.1(3)
C49 N6 C54 C55 -71.3(4)
C49 N6 C54 C53 164.0(3)
C49 N6 C51 S6 95.2(3)
C49 N6 C51 C50 -24.3(4)
C49 N6 C51 C52 -145.8(3)
C49 C48 C47 C46 -157.1(2)
C47 C48 C49 O14 -38.2(4)
C47 C48 C49 N6 141.6(3)
C51 N6 C54 C55 120.7(3)
C51 N6 C54 C53 -4.0(3)
C51 N6 C49 O14 179.1(3)
C51 N6 C49 C48 -0.8(4)
C26 C27 C28 S3 77.5(3)
C26 C27 C28 N3 -37.4(3)
C26 C27 C28 C29 -161.4(3)
C26 C21 C22 O7 -173.3(3)
C26 C21 C22 C23 -55.2(4)
C26 C25 C24 C23 7.9(7)
O11 C45 C44 C43 -178.6(5)
O11 C45 C46 C41 143.1(4)
O11 C45 C46 C47 21.2(6)
C33 C32 C31 S4 82.7(3)
C33 C32 C31 N4 -32.0(3)
C33 C32 C31 C30 -154.8(2)
C33 C34 C35 O10 -163.3(3)
C33 C34 C35 C36 -43.2(4)
C33 C38 C37 C36 -14.4(6)
C56 C55 C54 N6 -165.7(3)
C56 C55 C54 C53 -46.5(3)
C56 C57 C58 C53 -16.7(5)
C42 C41 C46 C47 -162.1(3)
C42 C41 C46 C45 67.4(3)
C42 C43 C44 C45 4.9(7)
C44 C43 C42 C41 22.3(5)
C44 C43 C42 O12 145.3(4)
C44 C45 C46 C41 -39.0(4)
C44 C45 C46 C47 -160.9(3)
C37 C36 C35 O10 152.2(4)
C37 C36 C35 C34 29.4(5)
C58 C57 C56 C55 2.3(5)
C58 C53 C52 C51 -150.9(3)
C40 S4 C31 N4 163.3(2)
C40 S4 C31 C30 -75.2(2)
C40 S4 C31 C32 50.9(2)
C39 S3 C28 C27 53.2(3)
C39 S3 C28 N3 165.9(2)
C39 S3 C28 C29 -71.9(2)
C52 C53 C58 C57 176.6(3)
C46 C41 C42 O12 -173.4(3)
C46 C41 C42 C43 -55.9(3)
C46 C45 C44 C43 3.5(6)
C22 C21 C26 C27 -158.5(3)
C22 C21 C26 C25 68.9(4)
C22 C23 C24 C25 2.2(8)
C60 S6 C51 N6 170.7(2)
C60 S6 C51 C50 -67.6(2)
C60 S6 C51 C52 58.7(2)
C35 C34 C33 C32 -145.8(3)
C35 C34 C33 C38 32.5(5)
C35 C36 C37 C38 -0.7(6)
C59 S5 C48 N5 168.4(2)
C59 S5 C48 C49 -69.3(3)
C59 S5 C48 C47 55.2(3)
